data_4511648
loop_
_publ_author_name
'Podgajny, Robert'
'Pinkowicz, Dawid'
'Czarnecki, Bernard'
'Kozie\/l, Marcin'
'Chor\;a\.zy, Szymon'
'Wis, Magdalena'
'Nitek, Wojciech'
'Rams, Micha\/l'
'Sieklucka, Barbara'

_publ_section_title
;
 Role of Pyrazine-N,N&#x2032;-dioxide in [W(CN)8]n&#x2212;-Based Hybrid
 Networks: Anion&#x2212;\p Interactions
;
_journal_issue 8
_journal_name_full 'Crystal Growth &amp; Design'
_journal_page_first 4030
_journal_paper_doi 10.1021/cg500636m
_journal_volume 14
_journal_year 2014
_chemical_formula_sum 'C62 H28 Mn6 N40 O22 W4'
_chemical_formula_weight 2750.28
_chemical_name_systematic
;
 ?
;
_space_group_IT_number 2
_symmetry_cell_setting triclinic
_symmetry_space_group_name_Hall '-P 1'
_symmetry_space_group_name_H-M 'P -1'
_atom_sites_solution_hydrogens geom
_atom_sites_solution_primary direct
_atom_sites_solution_secondary difmap
_audit_conform_dict_location ftp://ftp.iucr.org/pub/cif_core.dic
_audit_conform_dict_name cif_core.dic
_audit_conform_dict_version 2.4
_audit_creation_date 2013-09-30T19:59:11-00:00
_audit_creation_method 'WinGX routine CIF_UPDATE'
_cell_angle_alpha 108.690(5)
_cell_angle_beta 94.850(5)
_cell_angle_gamma 97.985(5)
_cell_formula_units_Z 2
_cell_length_a 16.270(5)
_cell_length_b 16.578(5)
_cell_length_c 19.748(5)
_cell_measurement_temperature 293(2)
_cell_volume 4949(2)
_computing_structure_refinement 'SHELXL-97 (Sheldrick, 1997)'
_computing_structure_solution 'SHELXS-97 (Sheldrick, 1990)'
_diffrn_ambient_temperature 293(2)
_diffrn_measured_fraction_theta_full 0.998
_diffrn_measured_fraction_theta_max 0.916
_diffrn_measurement_device '95mm CCD camera on \k-goniostat'
_diffrn_measurement_device_type KappaCCD
_diffrn_measurement_method CCD
_diffrn_radiation_monochromator graphite
_diffrn_radiation_type MoK\a
_diffrn_radiation_wavelength 0.71069
_diffrn_reflns_av_R_equivalents 0.0342
_diffrn_reflns_av_unetI/netI 0.043
_diffrn_reflns_limit_h_max 21
_diffrn_reflns_limit_h_min -21
_diffrn_reflns_limit_k_max 21
_diffrn_reflns_limit_k_min -20
_diffrn_reflns_limit_l_max 25
_diffrn_reflns_limit_l_min -26
_diffrn_reflns_number 77963
_diffrn_reflns_theta_full 25
_diffrn_reflns_theta_max 28.66
_diffrn_reflns_theta_min 2.81
_exptl_absorpt_coefficient_mu 5.445
_exptl_absorpt_correction_T_max 0.520
_exptl_absorpt_correction_T_min 0.417
_exptl_absorpt_correction_type multi-scan
_exptl_crystal_colour brown
_exptl_crystal_density_diffrn 1.846
_exptl_crystal_density_method 'not measured'
_exptl_crystal_description needle
_exptl_crystal_F_000 2604
_exptl_crystal_size_max 0.35
_exptl_crystal_size_mid 0.14
_exptl_crystal_size_min 0.12
_refine_diff_density_max 1.408
_refine_diff_density_min -0.847
_refine_diff_density_rms 0.173
_refine_ls_extinction_method none
_refine_ls_goodness_of_fit_ref 1.013
_refine_ls_hydrogen_treatment constr
_refine_ls_matrix_type full
_refine_ls_number_parameters 1211
_refine_ls_number_reflns 23329
_refine_ls_number_restraints 23
_refine_ls_restrained_S_all 1.024
_refine_ls_R_factor_all 0.0538
_refine_ls_R_factor_gt 0.0273
_refine_ls_shift/su_max 0.003
_refine_ls_shift/su_mean 0
_refine_ls_structure_factor_coef Fsqd
_refine_ls_weighting_details 'calc w=1/[\s^2^(Fo^2^)+(0.0403P)^2^+0.0000P] where P=(Fo^2^+2Fc^2^)/3'
_refine_ls_weighting_scheme calc
_refine_ls_wR_factor_gt 0.0743
_refine_ls_wR_factor_ref 0.0825
_reflns_number_gt 14759
_reflns_number_total 23329
_reflns_threshold_expression >2sigma(I)
_cod_data_source_file cg500636m_si_002.cif
_cod_data_source_block rp_o10a
_cod_depositor_comments 'Adding full bibliography for 4511646--4511649.cif.'
_cod_original_sg_symbol_H-M P-1
_cod_database_code 4511648

loop_
_symmetry_equiv_pos_as_xyz
'x, y, z'
'-x, -y, -z'

loop_
_atom_site_label
_atom_site_type_symbol
_atom_site_fract_x
_atom_site_fract_y
_atom_site_fract_z
_atom_site_U_iso_or_equiv
_atom_site_adp_type
_atom_site_occupancy
_atom_site_symmetry_multiplicity
_atom_site_calc_flag
_atom_site_refinement_flags
W2 W 0.259331(12) 0.948948(12) 0.753802(12) 0.01586(5) Uani 1 1 d .
W3 W 0.740209(12) 0.798404(12) 0.743108(12) 0.01673(5) Uani 1 1 d .
W4 W 0.728764(12) 1.281875(12) 0.745332(12) 0.01884(6) Uani 1 1 d .
W1 W 0.272989(12) 0.474537(11) 0.756230(11) 0.01816(5) Uani 1 1 d .
Mn6 Mn 0.39802(5) 1.18022(4) 0.63080(5) 0.02160(18) Uani 1 1 d .
Mn2 Mn 0.41388(5) 0.68123(4) 0.61654(4) 0.01957(18) Uani 1 1 d .
Mn5 Mn 0.60162(5) 0.57358(4) 0.87417(5) 0.02111(18) Uani 1 1 d .
Mn3 Mn 0.58697(5) 1.06930(4) 0.87799(5) 0.01978(18) Uani 1 1 d .
Mn4 Mn 0.97024(5) 1.08531(5) 0.76130(5) 0.02706(19) Uani 1 1 d .
Mn1 Mn 0.03036(5) 0.66748(5) 0.73826(5) 0.0333(2) Uani 1 1 d .
O23 O 0.4485(2) 0.7442(2) 0.5404(2) 0.0362(10) Uani 1 1 d .
N2 N 0.4609(3) 0.4956(3) 0.5696(3) 0.0295(12) Uani 1 1 d .
O32 O 0.5237(3) 1.1749(2) 0.9304(2) 0.0382(11) Uani 1 1 d .
N5 N 0.5426(3) 0.7552(2) 0.9285(3) 0.0273(12) Uani 1 1 d .
O63 O 0.4326(2) 0.2463(2) 0.5571(2) 0.0379(11) Uani 1 1 d .
N1 N 0.4406(3) 0.3281(3) 0.5646(3) 0.0272(11) Uani 1 1 d .
N4 N 0.4602(3) 0.9989(3) 0.5715(3) 0.0344(13) Uani 1 1 d .
O53 O 0.5577(3) 1.5047(2) 0.9461(2) 0.0382(11) Uani 1 1 d .
N7 N 0.5343(3) 1.2541(2) 0.9292(3) 0.0255(11) Uani 1 1 d .
N26 N 0.3400(3) 1.0940(3) 0.6844(3) 0.0318(11) Uani 1 1 d .
O33 O 0.5621(3) 1.0091(2) 0.9559(2) 0.0365(10) Uani 1 1 d .
O62 O 0.4677(3) 1.0803(2) 0.5768(3) 0.0442(12) Uani 1 1 d .
O22 O 0.4744(2) 0.5746(2) 0.5666(2) 0.0375(11) Uani 1 1 d .
N38 N 0.6627(3) 0.6624(3) 0.8221(3) 0.0313(11) Uani 1 1 d .
N6 N 0.5576(3) 0.9262(3) 0.9450(3) 0.0264(11) Uani 1 1 d .
O52 O 0.5325(3) 0.6740(2) 0.9261(2) 0.0437(12) Uani 1 1 d .
N16 N 0.3628(3) 0.6079(3) 0.6810(3) 0.0331(12) Uani 1 1 d .
N46 N 0.6366(3) 1.1434(3) 0.8149(3) 0.0349(12) Uani 1 1 d .
N36 N 0.6426(3) 0.9592(3) 0.8202(3) 0.0338(12) Uani 1 1 d .
N21 N 0.0773(3) 1.0146(3) 0.7581(3) 0.0362(11) Uani 1 1 d .
N3 N 0.4514(3) 0.8276(3) 0.5522(3) 0.0292(12) Uani 1 1 d .
N8 N 0.5527(3) 1.4235(2) 0.9386(3) 0.0268(11) Uani 1 1 d .
C28 C 0.3234(3) 0.8462(3) 0.7021(3) 0.0233(12) Uani 1 1 d .
N28 N 0.3569(3) 0.7917(3) 0.6737(3) 0.0327(12) Uani 1 1 d .
N47 N 0.5231(3) 1.2422(3) 0.6961(3) 0.0364(13) Uani 1 1 d .
N17 N 0.4784(3) 0.5140(3) 0.8050(3) 0.0335(12) Uani 1 1 d .
C36 C 0.6760(3) 0.9035(3) 0.7925(3) 0.0263(13) Uani 1 1 d .
C45 C 0.7760(4) 1.3294(3) 0.8589(4) 0.0365(15) Uani 1 1 d .
N27 N 0.4607(3) 1.0076(3) 0.8158(3) 0.0349(12) Uani 1 1 d .
C25 C 0.2067(3) 0.9069(3) 0.6415(3) 0.0287(13) Uani 1 1 d .
C46 C 0.6690(3) 1.1898(3) 0.7902(3) 0.0281(13) Uani 1 1 d .
C18 C 0.3152(3) 0.3517(3) 0.7128(3) 0.0242(13) Uani 1 1 d .
C27 C 0.3910(3) 0.9871(3) 0.7954(3) 0.0264(13) Uani 1 1 d .
C38 C 0.6928(3) 0.7099(3) 0.7970(3) 0.0273(13) Uani 1 1 d .
C22 C 0.2744(3) 1.0694(3) 0.8409(3) 0.0307(13) Uani 1 1 d .
C26 C 0.3082(3) 1.0443(3) 0.7072(3) 0.0233(12) Uani 1 1 d .
C21 C 0.1413(3) 0.9917(3) 0.7579(3) 0.0272(12) Uani 1 1 d .
C32 C 0.7237(3) 0.6723(3) 0.6602(3) 0.0309(14) Uani 1 1 d .
C23 C 0.2690(3) 0.9120(3) 0.8489(3) 0.0318(14) Uani 1 1 d .
C48 C 0.6864(3) 1.4036(3) 0.7901(3) 0.0292(14) Uani 1 1 d .
N37 N 0.5375(3) 0.7393(3) 0.6822(3) 0.0356(12) Uani 1 1 d .
C37 C 0.6077(3) 0.7596(3) 0.7036(3) 0.0238(12) Uani 1 1 d .
C17 C 0.4096(4) 0.4992(3) 0.7888(3) 0.0305(14) Uani 1 1 d .
C13 C 0.2849(3) 0.4369(3) 0.8524(3) 0.0278(13) Uani 1 1 d .
C16 C 0.3313(3) 0.5626(3) 0.7062(3) 0.0271(13) Uani 1 1 d .
C12 C 0.2926(3) 0.5947(3) 0.8465(3) 0.0307(14) Uani 1 1 d .
C35 C 0.7968(3) 0.8479(3) 0.8555(3) 0.0316(14) Uani 1 1 d .
N12 N 0.3004(3) 0.6582(3) 0.8935(3) 0.0497(15) Uani 1 1 d .
C47 C 0.5942(3) 1.2564(3) 0.7119(3) 0.0246(12) Uani 1 1 d .
N34 N 0.8784(3) 0.9729(3) 0.7605(3) 0.0347(11) Uani 1 1 d .
C33 C 0.8591(3) 0.7553(3) 0.7391(3) 0.0337(14) Uani 1 1 d .
C15 C 0.2233(4) 0.4219(4) 0.6418(4) 0.0342(14) Uani 1 1 d .
N11 N 0.1235(3) 0.5850(3) 0.7383(3) 0.0432(13) Uani 1 1 d .
N23 N 0.2759(3) 0.8939(3) 0.9000(3) 0.0489(15) Uani 1 1 d .
N41 N 0.8788(3) 1.1726(3) 0.7623(3) 0.0377(12) Uani 1 1 d .
N24 N 0.1187(3) 0.7729(3) 0.7241(3) 0.0356(11) Uani 1 1 d .
N42 N 0.7036(4) 1.1013(3) 0.6069(3) 0.0506(15) Uani 1 1 d .
C43 C 0.7167(4) 1.3227(3) 0.6520(3) 0.0320(14) Uani 1 1 d .
C41 C 0.8273(3) 1.2111(3) 0.7569(3) 0.0282(12) Uani 1 1 d .
C11 C 0.1742(3) 0.5458(3) 0.7437(3) 0.0316(13) Uani 1 1 d .
C54 C 0.5213(4) 0.4666(3) 0.6018(4) 0.0385(16) Uani 1 1 d .
H54 H 0.5702 0.5044 0.6267 0.046 Uiso 1 1 calc R
C24 C 0.1677(3) 0.8332(3) 0.7336(3) 0.0258(11) Uani 1 1 d .
C42 C 0.7117(3) 1.1646(3) 0.6538(3) 0.0305(13) Uani 1 1 d .
N22 N 0.2838(3) 1.1342(3) 0.8865(3) 0.0502(15) Uani 1 1 d .
N31 N 0.7223(3) 0.8410(3) 0.5897(3) 0.0488(15) Uani 1 1 d .
N45 N 0.7997(4) 1.3544(4) 0.9198(3) 0.0620(17) Uani 1 1 d .
C65 C 0.6066(4) 1.3064(3) 0.9567(3) 0.0361(16) Uani 1 1 d .
H65 H 0.6521 1.2854 0.9723 0.043 Uiso 1 1 calc R
N25 N 0.1794(4) 0.8861(3) 0.5815(3) 0.0537(16) Uani 1 1 d .
N35 N 0.8226(4) 0.8740(4) 0.9142(3) 0.0564(16) Uani 1 1 d .
N13 N 0.2905(3) 0.4188(3) 0.9029(3) 0.0415(13) Uani 1 1 d .
C31 C 0.7306(3) 0.8274(3) 0.6433(3) 0.0317(14) Uani 1 1 d .
C51 C 0.3801(4) 0.3568(3) 0.5350(3) 0.0345(15) Uani 1 1 d .
H51 H 0.3306 0.3189 0.512 0.041 Uiso 1 1 calc R
C59 C 0.4781(4) 0.7837(3) 0.9012(4) 0.0379(16) Uani 1 1 d .
H59 H 0.429 0.7456 0.8773 0.045 Uiso 1 1 calc R
C62 C 0.6212(4) 0.8958(3) 0.9706(3) 0.0350(15) Uani 1 1 d .
H62 H 0.6704 0.9336 0.9946 0.042 Uiso 1 1 calc R
C52 C 0.3885(3) 0.4416(3) 0.5374(3) 0.0318(15) Uani 1 1 d .
H52 H 0.3449 0.4612 0.5172 0.038 Uiso 1 1 calc R
C53 C 0.5108(4) 0.3827(4) 0.5978(4) 0.0427(18) Uani 1 1 d .
H53 H 0.5536 0.3629 0.6187 0.051 Uiso 1 1 calc R
C60 C 0.4859(3) 0.8693(3) 0.9091(3) 0.0344(15) Uani 1 1 d .
H60 H 0.442 0.8893 0.8898 0.041 Uiso 1 1 calc R
N43 N 0.7079(3) 1.3424(3) 0.6013(3) 0.0486(15) Uani 1 1 d .
N32 N 0.7129(4) 0.6055(3) 0.6170(3) 0.0538(17) Uani 1 1 d .
C66 C 0.6143(4) 1.3911(3) 0.9624(3) 0.0346(15) Uani 1 1 d .
H66 H 0.665 1.4278 0.9839 0.042 Uiso 1 1 calc R
C57 C 0.3889(4) 0.9439(3) 0.5417(3) 0.0331(15) Uani 1 1 d .
H57 H 0.3419 0.9637 0.5274 0.04 Uiso 1 1 calc R
C55 C 0.5231(4) 0.8837(4) 0.5827(4) 0.0437(17) Uani 1 1 d .
H55 H 0.5699 0.8635 0.5968 0.052 Uiso 1 1 calc R
C34 C 0.8305(3) 0.9125(3) 0.7552(3) 0.0257(11) Uani 1 1 d .
N15 N 0.1961(4) 0.3950(4) 0.5820(3) 0.0599(17) Uani 1 1 d .
C58 C 0.3852(4) 0.8571(3) 0.5322(3) 0.0349(15) Uani 1 1 d .
H58 H 0.3354 0.8187 0.5114 0.042 Uiso 1 1 calc R
C64 C 0.4807(4) 1.3682(3) 0.9077(4) 0.0377(16) Uani 1 1 d .
H64 H 0.4365 1.388 0.8886 0.045 Uiso 1 1 calc R
C61 C 0.6144(4) 0.8101(3) 0.9617(4) 0.0411(18) Uani 1 1 d .
H61 H 0.6595 0.7895 0.9784 0.049 Uiso 1 1 calc R
C14 C 0.1558(3) 0.3932(3) 0.7548(4) 0.0417(16) Uani 1 1 d .
C63 C 0.4711(4) 1.2840(4) 0.9039(4) 0.0387(16) Uani 1 1 d .
H63 H 0.4202 1.2473 0.8835 0.046 Uiso 1 1 calc R
C56 C 0.5279(4) 0.9687(4) 0.5932(4) 0.049(2) Uani 1 1 d .
H56 H 0.5775 1.0069 0.6154 0.059 Uiso 1 1 calc R
C44 C 0.8435(3) 1.3675(3) 0.7512(3) 0.0378(14) Uani 1 1 d .
N14 N 0.0936(3) 0.3500(4) 0.7516(4) 0.079(2) Uani 1 1 d .
N44 N 0.9046(3) 1.4133(4) 0.7552(4) 0.074(2) Uani 1 1 d .
O31 O 0.7021(2) 1.1299(3) 0.9582(2) 0.0443(12) Uani 1 1 d .
O21 O 0.3011(3) 0.6255(3) 0.5351(2) 0.0469(12) Uani 1 1 d .
O51 O 0.7024(3) 0.6286(3) 0.9689(2) 0.0483(12) Uani 1 1 d .
O61 O 0.2921(3) 1.1227(3) 0.5424(2) 0.0522(13) Uani 1 1 d .
N18 N 0.3389(3) 0.2889(3) 0.6886(3) 0.0332(12) Uani 1 1 d .
N48 N 0.6612(3) 1.4663(3) 0.8168(3) 0.0348(12) Uani 1 1 d .
O42 O 1.0663(3) 1.1933(3) 0.7623(3) 0.0806(19) Uani 1 1 d .
O41 O 0.9522(3) 1.0475(3) 0.6438(3) 0.0666(14) Uani 1 1 d .
O43 O 0.9921(3) 1.1312(3) 0.8794(3) 0.0718(15) Uani 1 1 d D
O11 O -0.0074(4) 0.5938(4) 0.6255(3) 0.111(2) Uani 1 1 d .
C5 C 0.7831(4) 1.1282(5) 0.9393(4) 0.072(2) Uani 1 1 d .
H5A H 0.7982 1.0732 0.9358 0.109 Uiso 1 1 calc R
H5B H 0.8221 1.1733 0.9755 0.109 Uiso 1 1 calc R
H5C H 0.7846 1.1369 0.8936 0.109 Uiso 1 1 calc R
C4 C 0.2163(4) 0.6166(7) 0.5501(5) 0.103(4) Uani 1 1 d .
H4A H 0.2158 0.6206 0.5996 0.155 Uiso 1 1 calc R
H4B H 0.1856 0.5614 0.5193 0.155 Uiso 1 1 calc R
H4C H 0.1908 0.6618 0.5413 0.155 Uiso 1 1 calc R
C9 C 0.7865(5) 0.6728(6) 0.9749(5) 0.099(3) Uani 1 1 d .
H9A H 0.81 0.6468 0.9318 0.149 Uiso 1 1 calc R
H9B H 0.8198 0.6685 1.0157 0.149 Uiso 1 1 calc R
H9C H 0.786 0.7326 0.9813 0.149 Uiso 1 1 calc R
O13 O 0.0675(6) 0.7293(5) 0.8565(4) 0.161(4) Uani 1 1 d .
O12 O -0.0534(4) 0.5787(4) 0.7759(5) 0.141(3) Uani 1 1 d .
C7 C 1.1509(5) 1.2068(7) 0.7909(10) 0.213(9) Uani 1 1 d .
C10 C 0.2074(5) 1.0947(8) 0.5433(7) 0.168(7) Uani 1 1 d .
H10A H 0.1946 1.0327 0.5231 0.251 Uiso 1 1 calc R
H10B H 0.1739 1.1192 0.5153 0.251 Uiso 1 1 calc R
H10C H 0.1953 1.1128 0.5922 0.251 Uiso 1 1 calc R
C2 C -0.1172(7) 0.6080(8) 0.8273(9) 0.195(7) Uani 1 1 d .
C6 C 0.9860(12) 0.9807(11) 0.5979(7) 0.233(9) Uani 1 1 d .
C8 C 1.0008(10) 1.2292(7) 0.9225(10) 0.265(8) Uani 1 1 d DU
C1 C -0.0149(11) 0.5005(7) 0.5962(8) 0.243(10) Uani 1 1 d .
N33 N 0.9221(3) 0.7347(3) 0.7376(3) 0.0495(15) Uani 1 1 d .
C3 C 0.0564(14) 0.8242(17) 0.8915(13) 0.349(12) Uani 1 1 d U
O2S O 0.9159(4) 1.1434(4) 0.5604(4) 0.107(2) Uani 1 1 d D
O1S O 0.1083(5) 0.6364(7) 0.9409(4) 0.170(4) Uani 1 1 d D
C2S C 0.9312(8) 1.2347(6) 0.5976(7) 0.137(5) Uani 1 1 d D
O3S O -0.0738(6) 0.6611(6) 0.5397(5) 0.164(4) Uani 1 1 d .
C1S C 0.0741(11) 0.5326(10) 0.9031(11) 0.258(11) Uani 1 1 d D
C3S C -0.0591(8) 0.7542(8) 0.5591(7) 0.147(5) Uani 1 1 d .
O4S O 1.0764(16) 1.0819(13) 0.9547(10) 0.428(13) Uani 1 1 d DU
C4S C 1.072(2) 0.9960(16) 0.9465(18) 0.373(17) Uani 1 1 d DU

loop_
_atom_site_aniso_label
_atom_site_aniso_U_11
_atom_site_aniso_U_22
_atom_site_aniso_U_33
_atom_site_aniso_U_23
_atom_site_aniso_U_13
_atom_site_aniso_U_12
W2 0.01242(10) 0.01582(9) 0.02042(12) 0.00689(8) 0.00331(8) 0.00346(7)
W3 0.01306(10) 0.01678(9) 0.02152(12) 0.00707(7) 0.00384(8) 0.00407(7)
W4 0.01626(11) 0.01884(10) 0.02308(13) 0.00820(8) 0.00371(9) 0.00517(8)
W1 0.01625(11) 0.01792(10) 0.02242(12) 0.00857(8) 0.00357(8) 0.00512(8)
Mn6 0.0226(4) 0.0163(3) 0.0283(5) 0.0100(3) 0.0056(3) 0.0039(3)
Mn2 0.0202(4) 0.0157(3) 0.0243(5) 0.0078(3) 0.0057(3) 0.0037(3)
Mn5 0.0228(4) 0.0157(3) 0.0264(5) 0.0088(3) 0.0039(3) 0.0043(3)
Mn3 0.0180(4) 0.0162(3) 0.0262(5) 0.0077(3) 0.0044(3) 0.0043(3)
Mn4 0.0165(4) 0.0217(4) 0.0453(6) 0.0133(3) 0.0056(4) 0.0055(3)
Mn1 0.0176(4) 0.0224(4) 0.0641(7) 0.0186(4) 0.0082(4) 0.0063(3)
O23 0.056(3) 0.0200(17) 0.042(3) 0.0182(17) 0.023(2) 0.0100(17)
N2 0.042(3) 0.018(2) 0.029(3) 0.0044(19) 0.019(2) 0.005(2)
O32 0.051(3) 0.0178(17) 0.054(3) 0.0147(18) 0.030(2) 0.0132(17)
N5 0.035(3) 0.019(2) 0.033(3) 0.012(2) 0.010(2) 0.0099(19)
O63 0.057(3) 0.0202(18) 0.044(3) 0.0181(18) 0.022(2) 0.0075(17)
N1 0.035(3) 0.021(2) 0.031(3) 0.0111(19) 0.015(2) 0.0111(19)
N4 0.047(3) 0.019(2) 0.038(4) 0.008(2) 0.018(3) 0.004(2)
O53 0.056(3) 0.0221(18) 0.046(3) 0.0188(18) 0.020(2) 0.0117(18)
N7 0.031(3) 0.019(2) 0.032(3) 0.011(2) 0.012(2) 0.0110(19)
N26 0.037(3) 0.028(2) 0.036(3) 0.018(2) 0.009(2) 0.003(2)
O33 0.061(3) 0.0194(18) 0.034(3) 0.0118(16) 0.020(2) 0.0092(17)
O62 0.054(3) 0.0204(18) 0.066(4) 0.0159(19) 0.029(2) 0.0163(18)
O22 0.047(3) 0.0165(17) 0.056(3) 0.0143(18) 0.027(2) 0.0139(16)
N38 0.036(3) 0.030(2) 0.032(3) 0.017(2) 0.006(2) 0.003(2)
N6 0.037(3) 0.018(2) 0.024(3) 0.0051(18) 0.014(2) 0.0029(19)
O52 0.064(3) 0.0178(18) 0.059(3) 0.0161(19) 0.032(2) 0.0160(18)
N16 0.034(3) 0.035(3) 0.038(3) 0.022(2) 0.012(2) 0.006(2)
N46 0.028(3) 0.038(3) 0.045(3) 0.023(2) 0.008(2) 0.002(2)
N36 0.029(3) 0.029(2) 0.042(3) 0.006(2) 0.009(2) 0.013(2)
N21 0.022(2) 0.032(2) 0.053(3) 0.011(2) 0.006(2) 0.0068(19)
N3 0.036(3) 0.023(2) 0.035(3) 0.014(2) 0.014(2) 0.010(2)
N8 0.040(3) 0.017(2) 0.024(3) 0.0052(18) 0.014(2) 0.0042(19)
C28 0.018(3) 0.027(3) 0.024(3) 0.007(2) 0.001(2) 0.005(2)
N28 0.032(3) 0.031(2) 0.037(3) 0.007(2) 0.011(2) 0.016(2)
N47 0.025(3) 0.032(2) 0.052(4) 0.015(2) 0.003(2) 0.004(2)
N17 0.014(2) 0.039(3) 0.043(3) 0.013(2) -0.007(2) 0.002(2)
C36 0.024(3) 0.024(3) 0.026(3) 0.003(2) 0.002(2) 0.003(2)
C45 0.037(4) 0.037(3) 0.035(4) 0.009(3) -0.001(3) 0.014(3)
N27 0.020(3) 0.036(2) 0.046(4) 0.010(2) -0.002(2) 0.007(2)
C25 0.027(3) 0.023(2) 0.032(4) 0.008(2) 0.001(3) 0.000(2)
C46 0.022(3) 0.030(3) 0.034(4) 0.014(2) -0.001(2) 0.004(2)
C18 0.019(3) 0.025(3) 0.030(4) 0.010(2) 0.003(2) 0.009(2)
C27 0.029(3) 0.022(2) 0.029(3) 0.009(2) 0.002(2) 0.006(2)
C38 0.030(3) 0.028(3) 0.025(3) 0.010(2) 0.004(2) 0.006(2)
C22 0.025(3) 0.030(3) 0.033(4) 0.002(2) -0.001(2) 0.015(2)
C26 0.021(3) 0.024(2) 0.024(3) 0.006(2) 0.004(2) 0.007(2)
C21 0.024(3) 0.019(2) 0.038(3) 0.006(2) 0.007(2) 0.005(2)
C32 0.023(3) 0.031(3) 0.036(4) 0.005(2) 0.004(3) 0.009(2)
C23 0.021(3) 0.040(3) 0.040(4) 0.023(3) -0.002(3) 0.001(2)
C48 0.030(3) 0.026(3) 0.033(4) 0.012(2) 0.006(3) 0.003(2)
N37 0.024(3) 0.033(2) 0.046(4) 0.008(2) 0.004(2) 0.007(2)
C37 0.016(3) 0.022(2) 0.032(3) 0.008(2) -0.001(2) 0.006(2)
C17 0.038(4) 0.024(3) 0.032(4) 0.012(2) 0.004(3) 0.005(2)
C13 0.026(3) 0.030(3) 0.031(3) 0.017(2) 0.002(2) 0.004(2)
C16 0.030(3) 0.027(3) 0.029(3) 0.013(2) 0.006(3) 0.011(2)
C12 0.029(3) 0.026(3) 0.037(4) 0.012(2) -0.004(3) 0.005(2)
C35 0.023(3) 0.042(3) 0.033(4) 0.019(3) -0.001(3) 0.000(2)
N12 0.060(4) 0.035(3) 0.046(4) 0.002(3) -0.002(3) 0.014(3)
C47 0.018(3) 0.025(2) 0.034(4) 0.014(2) 0.003(2) 0.005(2)
N34 0.024(2) 0.031(2) 0.050(3) 0.016(2) 0.006(2) 0.0017(19)
C33 0.019(3) 0.028(3) 0.054(4) 0.012(3) 0.006(3) 0.008(2)
C15 0.032(3) 0.038(3) 0.035(4) 0.014(3) 0.000(3) 0.014(3)
N11 0.037(3) 0.033(2) 0.067(4) 0.022(2) 0.003(3) 0.020(2)
N23 0.049(3) 0.064(3) 0.040(4) 0.031(3) -0.002(3) 0.002(3)
N41 0.030(3) 0.037(3) 0.051(4) 0.019(2) 0.003(2) 0.014(2)
N24 0.030(3) 0.028(2) 0.051(3) 0.016(2) 0.006(2) 0.0035(19)
N42 0.069(4) 0.036(3) 0.034(4) -0.005(2) 0.000(3) 0.010(3)
C43 0.038(3) 0.027(3) 0.031(4) 0.010(2) 0.005(3) 0.003(2)
C41 0.023(3) 0.027(3) 0.038(4) 0.014(2) 0.005(2) 0.010(2)
C11 0.027(3) 0.026(3) 0.042(4) 0.013(2) 0.004(3) 0.001(2)
C54 0.035(4) 0.032(3) 0.047(5) 0.014(3) -0.003(3) 0.004(3)
C24 0.021(3) 0.021(2) 0.037(3) 0.012(2) 0.005(2) 0.003(2)
C42 0.033(3) 0.029(3) 0.027(4) 0.005(2) 0.001(3) 0.008(2)
N22 0.049(3) 0.047(3) 0.043(4) -0.002(3) -0.010(3) 0.021(3)
N31 0.054(4) 0.058(3) 0.034(4) 0.024(3) -0.002(3) -0.007(3)
N45 0.063(4) 0.073(4) 0.034(4) 0.000(3) -0.014(3) 0.014(3)
C65 0.043(4) 0.027(3) 0.037(4) 0.011(3) -0.001(3) 0.002(3)
N25 0.059(4) 0.053(3) 0.041(4) 0.014(3) -0.008(3) -0.004(3)
N35 0.065(4) 0.069(4) 0.029(4) 0.019(3) -0.012(3) -0.002(3)
N13 0.053(3) 0.049(3) 0.030(3) 0.026(2) 0.004(3) 0.004(2)
C31 0.025(3) 0.034(3) 0.032(4) 0.011(3) 0.002(3) -0.005(2)
C51 0.033(4) 0.025(3) 0.040(4) 0.008(3) 0.004(3) -0.004(2)
C59 0.027(3) 0.029(3) 0.054(5) 0.012(3) 0.000(3) 0.002(2)
C62 0.041(4) 0.027(3) 0.032(4) 0.006(2) -0.001(3) 0.005(3)
C52 0.025(3) 0.031(3) 0.041(4) 0.013(3) 0.003(3) 0.011(2)
C53 0.036(4) 0.034(3) 0.063(5) 0.027(3) -0.007(3) 0.003(3)
C60 0.025(3) 0.030(3) 0.051(4) 0.019(3) -0.003(3) 0.005(2)
N43 0.050(3) 0.053(3) 0.044(4) 0.023(3) 0.002(3) -0.001(3)
N32 0.061(4) 0.035(3) 0.049(4) -0.012(3) 0.001(3) 0.020(3)
C66 0.040(4) 0.023(3) 0.038(4) 0.007(2) 0.002(3) 0.005(2)
C57 0.029(3) 0.031(3) 0.039(4) 0.009(3) -0.001(3) 0.015(2)
C55 0.035(4) 0.039(3) 0.063(5) 0.025(3) 0.003(3) 0.009(3)
C34 0.017(3) 0.026(2) 0.033(3) 0.008(2) 0.006(2) 0.002(2)
N15 0.065(4) 0.066(4) 0.041(4) 0.011(3) -0.007(3) 0.010(3)
C58 0.035(4) 0.028(3) 0.037(4) 0.011(3) -0.003(3) -0.001(3)
C64 0.027(3) 0.031(3) 0.059(5) 0.018(3) 0.000(3) 0.010(2)
C61 0.049(4) 0.031(3) 0.043(5) 0.013(3) 0.003(3) 0.007(3)
C14 0.025(3) 0.037(3) 0.072(5) 0.031(3) 0.003(3) 0.006(2)
C63 0.022(3) 0.035(3) 0.055(5) 0.012(3) 0.000(3) 0.003(3)
C56 0.035(4) 0.029(3) 0.084(6) 0.019(3) 0.011(4) 0.003(3)
C44 0.024(3) 0.040(3) 0.054(4) 0.023(3) 0.002(3) 0.004(2)
N14 0.030(3) 0.072(4) 0.151(7) 0.068(5) -0.001(4) -0.005(3)
N44 0.032(3) 0.067(4) 0.133(6) 0.057(4) 0.005(3) -0.009(3)
O31 0.030(2) 0.056(3) 0.044(3) 0.021(2) -0.007(2) -0.006(2)
O21 0.037(3) 0.063(3) 0.036(3) 0.022(2) -0.012(2) -0.011(2)
O51 0.045(3) 0.060(3) 0.036(3) 0.023(2) -0.012(2) -0.012(2)
O61 0.048(3) 0.063(3) 0.042(3) 0.028(2) -0.014(2) -0.017(2)
N18 0.033(3) 0.029(2) 0.040(3) 0.009(2) 0.010(2) 0.015(2)
N48 0.037(3) 0.027(2) 0.042(3) 0.009(2) 0.007(2) 0.014(2)
O42 0.032(3) 0.055(3) 0.168(6) 0.062(4) 0.009(3) -0.005(2)
O41 0.077(4) 0.090(4) 0.044(3) 0.027(3) 0.018(3) 0.034(3)
O43 0.071(3) 0.072(3) 0.052(4) -0.006(3) -0.002(3) 0.017(3)
O11 0.103(5) 0.088(4) 0.095(5) -0.027(3) -0.056(4) 0.043(3)
C5 0.042(4) 0.112(7) 0.072(6) 0.053(5) -0.011(4) -0.001(4)
C4 0.035(5) 0.185(10) 0.107(9) 0.092(8) -0.012(5) -0.012(5)
C9 0.060(6) 0.151(9) 0.097(8) 0.076(7) -0.018(5) -0.014(6)
O13 0.302(11) 0.137(6) 0.066(5) 0.028(5) 0.072(6) 0.095(7)
O12 0.083(4) 0.103(5) 0.305(11) 0.133(6) 0.104(6) 0.040(4)
C7 0.040(5) 0.126(9) 0.52(3) 0.194(14) 0.005(10) 0.006(6)
C10 0.056(6) 0.269(15) 0.229(15) 0.210(13) -0.059(7) -0.064(8)
C2 0.160(11) 0.212(13) 0.34(2) 0.197(14) 0.195(13) 0.103(10)
C6 0.38(2) 0.311(19) 0.048(8) 0.024(10) 0.051(12) 0.259(18)
C8 0.206(11) 0.327(12) 0.250(12) 0.107(9) -0.001(8) 0.004(9)
C1 0.34(2) 0.063(7) 0.210(16) -0.069(8) -0.152(15) 0.046(9)
N33 0.023(3) 0.040(3) 0.088(5) 0.023(3) 0.006(3) 0.012(2)
C3 0.332(14) 0.382(15) 0.328(15) 0.094(10) 0.099(10) 0.075(10)
O2S 0.138(6) 0.112(5) 0.075(5) 0.039(4) -0.017(4) 0.029(5)
O1S 0.174(8) 0.245(10) 0.079(6) 0.017(6) -0.020(5) 0.109(8)
C2S 0.172(11) 0.073(7) 0.158(13) 0.026(7) 0.051(9) 0.017(7)
O3S 0.222(9) 0.134(7) 0.109(7) 0.020(5) -0.078(6) 0.050(7)
C1S 0.32(2) 0.214(17) 0.30(3) 0.087(18) 0.21(2) 0.153(17)
C3S 0.199(13) 0.140(11) 0.100(11) 0.053(9) 0.006(9) 0.001(10)
O4S 0.68(4) 0.35(2) 0.28(2) 0.12(2) 0.09(2) 0.12(3)
C4S 0.385(19) 0.362(19) 0.38(2) 0.136(11) 0.043(10) 0.069(10)

loop_
_atom_type_symbol
_atom_type_description
_atom_type_scat_dispersion_real
_atom_type_scat_dispersion_imag
_atom_type_scat_source
C C 0.0033 0.0016 'International Tables Vol C Tables 4.2.6.8 and 6.1.1.4'
H H 0 0 'International Tables Vol C Tables 4.2.6.8 and 6.1.1.4'
N N 0.0061 0.0033 'International Tables Vol C Tables 4.2.6.8 and 6.1.1.4'
O O 0.0106 0.006 'International Tables Vol C Tables 4.2.6.8 and 6.1.1.4'
Mn Mn 0.3368 0.7283 'International Tables Vol C Tables 4.2.6.8 and 6.1.1.4'
W W -0.849 6.8722 'International Tables Vol C Tables 4.2.6.8 and 6.1.1.4'

loop_
_geom_angle_atom_site_label_1
_geom_angle_atom_site_label_2
_geom_angle_atom_site_label_3
_geom_angle
_geom_angle_site_symmetry_1
_geom_angle_site_symmetry_3
C21 W2 C28 144.91(19) . .
C21 W2 C22 71.86(19) . .
C28 W2 C22 143.0(2) . .
C21 W2 C23 100.9(2) . .
C28 W2 C23 88.9(2) . .
C22 W2 C23 76.3(2) . .
C21 W2 C27 143.90(19) . .
C28 W2 C27 71.08(19) . .
C22 W2 C27 72.6(2) . .
C23 W2 C27 76.4(2) . .
C21 W2 C25 77.0(2) . .
C28 W2 C25 75.7(2) . .
C22 W2 C25 133.4(2) . .
C23 W2 C25 144.39(19) . .
C27 W2 C25 125.7(2) . .
C21 W2 C24 75.05(17) . .
C28 W2 C24 76.15(18) . .
C22 W2 C24 128.2(2) . .
C23 W2 C24 72.2(2) . .
C27 W2 C24 134.49(18) . .
C25 W2 C24 73.02(19) . .
C21 W2 C26 91.55(18) . .
C28 W2 C26 99.97(19) . .
C22 W2 C26 76.1(2) . .
C23 W2 C26 144.3(2) . .
C27 W2 C26 74.00(19) . .
C25 W2 C26 70.96(19) . .
C24 W2 C26 143.5(2) . .
C33 W3 C36 145.1(2) . .
C33 W3 C34 75.30(18) . .
C36 W3 C34 76.52(18) . .
C33 W3 C37 144.11(19) . .
C36 W3 C37 70.68(19) . .
C34 W3 C37 133.32(18) . .
C33 W3 C32 71.5(2) . .
C36 W3 C32 143.2(2) . .
C34 W3 C32 127.9(2) . .
C37 W3 C32 72.95(19) . .
C33 W3 C38 92.3(2) . .
C36 W3 C38 98.8(2) . .
C34 W3 C38 144.2(2) . .
C37 W3 C38 74.4(2) . .
C32 W3 C38 76.3(2) . .
C33 W3 C31 99.2(2) . .
C36 W3 C31 90.3(2) . .
C34 W3 C31 70.6(2) . .
C37 W3 C31 77.2(2) . .
C32 W3 C31 76.5(2) . .
C38 W3 C31 145.2(2) . .
C33 W3 C35 76.9(2) . .
C36 W3 C35 75.8(2) . .
C34 W3 C35 73.68(19) . .
C37 W3 C35 126.4(2) . .
C32 W3 C35 132.8(2) . .
C38 W3 C35 70.83(19) . .
C31 W3 C35 143.79(19) . .
C41 W4 C44 74.59(19) . .
C41 W4 C42 70.8(2) . .
C44 W4 C42 112.1(2) . .
C41 W4 C45 74.5(2) . .
C44 W4 C45 77.0(2) . .
C42 W4 C45 139.6(2) . .
C41 W4 C46 78.08(19) . .
C44 W4 C46 144.2(2) . .
C42 W4 C46 79.4(2) . .
C45 W4 C46 73.7(2) . .
C41 W4 C43 118.3(2) . .
C44 W4 C43 73.1(2) . .
C42 W4 C43 74.9(2) . .
C45 W4 C43 141.9(2) . .
C46 W4 C43 141.6(2) . .
C41 W4 C48 143.8(2) . .
C44 W4 C48 81.6(2) . .
C42 W4 C48 144.7(2) . .
C45 W4 C48 73.8(2) . .
C46 W4 C48 109.0(2) . .
C43 W4 C48 78.9(2) . .
C41 W4 C47 138.66(18) . .
C44 W4 C47 143.89(19) . .
C42 W4 C47 77.5(2) . .
C45 W4 C47 119.1(2) . .
C46 W4 C47 70.38(19) . .
C43 W4 C47 76.5(2) . .
C48 W4 C47 73.7(2) . .
C11 W1 C12 71.0(2) . .
C11 W1 C16 77.85(19) . .
C12 W1 C16 80.2(2) . .
C11 W1 C14 73.30(18) . .
C12 W1 C14 110.9(2) . .
C16 W1 C14 143.0(2) . .
C11 W1 C18 144.0(2) . .
C12 W1 C18 144.5(2) . .
C16 W1 C18 108.04(19) . .
C14 W1 C18 83.6(2) . .
C11 W1 C15 74.9(2) . .
C12 W1 C15 140.3(2) . .
C16 W1 C15 73.2(2) . .
C14 W1 C15 77.2(2) . .
C18 W1 C15 73.2(2) . .
C11 W1 C13 117.7(2) . .
C12 W1 C13 74.8(2) . .
C16 W1 C13 143.0(2) . .
C14 W1 C13 72.7(2) . .
C18 W1 C13 79.6(2) . .
C15 W1 C13 141.1(2) . .
C11 W1 C17 138.94(18) . .
C12 W1 C17 77.4(2) . .
C16 W1 C17 71.32(19) . .
C14 W1 C17 144.49(19) . .
C18 W1 C17 73.15(19) . .
C15 W1 C17 119.2(2) . .
C13 W1 C17 76.9(2) . .
O63 Mn6 O62 88.49(15) 1_565 .
O63 Mn6 N26 166.32(17) 1_565 .
O62 Mn6 N26 89.22(16) . .
O63 Mn6 N18 89.48(16) 1_565 1_565
O62 Mn6 N18 174.77(17) . 1_565
N26 Mn6 N18 93.87(17) . 1_565
O63 Mn6 O61 79.07(15) 1_565 .
O62 Mn6 O61 90.00(19) . .
N26 Mn6 O61 87.44(17) . .
N18 Mn6 O61 94.35(19) 1_565 .
O63 Mn6 N47 87.39(17) 1_565 .
O62 Mn6 N47 82.54(18) . .
N26 Mn6 N47 105.68(18) . .
N18 Mn6 N47 92.55(18) 1_565 .
O61 Mn6 N47 164.72(18) . .
O22 Mn2 O23 91.99(14) . .
O22 Mn2 N16 87.57(16) . .
O23 Mn2 N16 171.35(18) . .
O22 Mn2 N28 176.55(19) . .
O23 Mn2 N28 89.77(16) . .
N16 Mn2 N28 91.13(18) . .
O22 Mn2 N37 84.40(17) . .
O23 Mn2 N37 89.46(17) . .
N16 Mn2 N37 99.09(19) . .
N28 Mn2 N37 92.66(18) . .
O22 Mn2 O21 91.62(18) . .
O23 Mn2 O21 81.64(15) . .
N16 Mn2 O21 89.74(17) . .
N28 Mn2 O21 91.57(18) . .
N37 Mn2 O21 170.13(17) . .
O52 Mn5 N48 175.21(18) . 1_545
O52 Mn5 O53 88.07(15) . 1_545
N48 Mn5 O53 90.98(16) 1_545 1_545
O52 Mn5 N38 88.11(15) . .
N48 Mn5 N38 93.73(17) 1_545 .
O53 Mn5 N38 168.00(17) 1_545 .
O52 Mn5 N17 82.68(18) . .
N48 Mn5 N17 92.57(18) 1_545 .
O53 Mn5 N17 86.37(17) 1_545 .
N38 Mn5 N17 104.41(17) . .
O52 Mn5 O51 88.90(18) . .
N48 Mn5 O51 95.52(19) 1_545 .
O53 Mn5 O51 78.50(15) 1_545 .
N38 Mn5 O51 90.06(16) . .
N17 Mn5 O51 162.93(17) . .
O33 Mn3 N46 167.62(18) . .
O33 Mn3 O32 91.84(15) . .
N46 Mn3 O32 88.48(16) . .
O33 Mn3 N36 88.76(17) . .
N46 Mn3 N36 91.76(18) . .
O32 Mn3 N36 176.05(18) . .
O33 Mn3 N27 90.52(17) . .
N46 Mn3 N27 101.82(18) . .
O32 Mn3 N27 83.99(17) . .
N36 Mn3 N27 92.10(18) . .
O33 Mn3 O31 80.08(15) . .
N46 Mn3 O31 87.53(17) . .
O32 Mn3 O31 91.06(17) . .
N36 Mn3 O31 92.89(18) . .
N27 Mn3 O31 169.25(18) . .
O41 Mn4 O43 176.4(2) . .
O41 Mn4 O42 87.3(2) . .
O43 Mn4 O42 89.3(2) . .
O41 Mn4 N41 87.58(18) . .
O43 Mn4 N41 91.08(19) . .
O42 Mn4 N41 86.46(16) . .
O41 Mn4 N34 92.90(18) . .
O43 Mn4 N34 90.55(19) . .
O42 Mn4 N34 177.23(17) . .
N41 Mn4 N34 96.31(16) . .
O41 Mn4 N21 90.83(18) . 1_655
O43 Mn4 N21 89.95(18) . 1_655
O42 Mn4 N21 84.19(16) . 1_655
N41 Mn4 N21 170.58(16) . 1_655
N34 Mn4 N21 93.04(15) . 1_655
O11 Mn1 N11 87.7(2) . .
O11 Mn1 N24 97.4(2) . .
N11 Mn1 N24 94.69(17) . .
O11 Mn1 O12 94.2(3) . .
N11 Mn1 O12 87.25(19) . .
N24 Mn1 O12 168.3(3) . .
O11 Mn1 N33 90.0(2) . 1_455
N11 Mn1 N33 171.57(17) . 1_455
N24 Mn1 N33 93.64(16) . 1_455
O12 Mn1 N33 84.85(19) . 1_455
O11 Mn1 O13 173.6(3) . .
N11 Mn1 O13 88.4(3) . .
N24 Mn1 O13 88.0(3) . .
O12 Mn1 O13 80.5(3) . .
N33 Mn1 O13 93.2(3) 1_455 .
N3 O23 Mn2 123.9(3) . .
O22 N2 C52 120.4(5) . .
O22 N2 C54 120.3(5) . .
C52 N2 C54 119.2(4) . .
N7 O32 Mn3 129.4(3) . .
O52 N5 C61 120.5(5) . .
O52 N5 C59 118.9(5) . .
C61 N5 C59 120.5(5) . .
N1 O63 Mn6 130.2(3) . 1_545
O63 N1 C51 119.9(5) . .
O63 N1 C53 121.1(5) . .
C51 N1 C53 118.8(5) . .
O62 N4 C57 121.1(5) . .
O62 N4 C56 119.5(5) . .
C57 N4 C56 119.3(5) . .
N8 O53 Mn5 129.2(3) . 1_565
O32 N7 C65 120.1(5) . .
O32 N7 C63 120.5(4) . .
C65 N7 C63 119.3(5) . .
C26 N26 Mn6 174.8(5) . .
N6 O33 Mn3 125.0(3) . .
N4 O62 Mn6 131.1(3) . .
N2 O22 Mn2 128.5(3) . .
C38 N38 Mn5 177.7(5) . .
O33 N6 C62 121.2(4) . .
O33 N6 C60 120.0(5) . .
C62 N6 C60 118.8(4) . .
N5 O52 Mn5 129.0(3) . .
C16 N16 Mn2 171.2(5) . .
C46 N46 Mn3 170.6(5) . .
C36 N36 Mn3 176.1(5) . .
C21 N21 Mn4 168.1(4) . 1_455
O23 N3 C58 120.9(5) . .
O23 N3 C55 120.1(5) . .
C58 N3 C55 119.0(5) . .
O53 N8 C66 123.5(5) . .
O53 N8 C64 119.7(5) . .
C66 N8 C64 116.8(4) . .
N28 C28 W2 178.9(5) . .
C28 N28 Mn2 176.3(5) . .
C47 N47 Mn6 159.3(5) . .
C17 N17 Mn5 159.0(5) . .
N36 C36 W3 178.4(6) . .
N45 C45 W4 178.7(6) . .
C27 N27 Mn3 166.4(5) . .
N25 C25 W2 178.5(5) . .
N46 C46 W4 178.1(5) . .
N18 C18 W1 177.5(5) . .
N27 C27 W2 178.3(5) . .
N38 C38 W3 175.2(5) . .
N22 C22 W2 178.5(6) . .
N26 C26 W2 174.7(5) . .
N21 C21 W2 178.0(5) . .
N32 C32 W3 178.1(6) . .
N23 C23 W2 178.3(5) . .
N48 C48 W4 175.6(5) . .
C37 N37 Mn2 165.7(5) . .
N37 C37 W3 179.5(5) . .
N17 C17 W1 177.9(5) . .
N13 C13 W1 178.7(5) . .
N16 C16 W1 178.8(5) . .
N12 C12 W1 177.9(5) . .
N35 C35 W3 176.9(6) . .
N47 C47 W4 178.0(5) . .
C34 N34 Mn4 175.5(5) . .
N33 C33 W3 178.4(5) . .
N15 C15 W1 178.9(6) . .
C11 N11 Mn1 174.7(5) . .
C41 N41 Mn4 173.2(5) . .
C24 N24 Mn1 164.3(5) . .
N43 C43 W4 177.7(5) . .
N41 C41 W4 179.0(5) . .
N11 C11 W1 178.4(5) . .
N2 C54 C53 120.1(5) . .
N2 C54 H54 120 . .
C53 C54 H54 120 . .
N24 C24 W2 178.7(5) . .
N42 C42 W4 177.8(6) . .
N7 C65 C66 119.8(6) . .
N7 C65 H65 120.1 . .
C66 C65 H65 120.1 . .
N31 C31 W3 177.3(5) . .
N1 C51 C52 121.7(5) . .
N1 C51 H51 119.2 . .
C52 C51 H51 119.2 . .
N5 C59 C60 119.1(5) . .
N5 C59 H59 120.5 . .
C60 C59 H59 120.5 . .
N6 C62 C61 120.7(5) . .
N6 C62 H62 119.7 . .
C61 C62 H62 119.7 . .
N2 C52 C51 118.7(5) . .
N2 C52 H52 120.6 . .
C51 C52 H52 120.6 . .
N1 C53 C54 121.3(6) . .
N1 C53 H53 119.3 . .
C54 C53 H53 119.3 . .
C59 C60 N6 120.8(5) . .
C59 C60 H60 119.6 . .
N6 C60 H60 119.6 . .
N8 C66 C65 122.6(5) . .
N8 C66 H66 118.7 . .
C65 C66 H66 118.7 . .
N4 C57 C58 119.5(5) . .
N4 C57 H57 120.3 . .
C58 C57 H57 120.3 . .
N3 C55 C56 120.9(6) . .
N3 C55 H55 119.5 . .
C56 C55 H55 119.5 . .
N34 C34 W3 179.0(5) . .
N3 C58 C57 121.2(5) . .
N3 C58 H58 119.4 . .
C57 C58 H58 119.4 . .
N8 C64 C63 121.2(6) . .
N8 C64 H64 119.4 . .
C63 C64 H64 119.4 . .
N5 C61 C62 120.1(6) . .
N5 C61 H61 120 . .
C62 C61 H61 120 . .
N14 C14 W1 177.7(6) . .
N7 C63 C64 120.2(5) . .
N7 C63 H63 119.9 . .
C64 C63 H63 119.9 . .
C55 C56 N4 120.1(6) . .
C55 C56 H56 119.9 . .
N4 C56 H56 119.9 . .
N44 C44 W4 179.2(7) . .
C5 O31 Mn3 122.6(4) . .
C4 O21 Mn2 125.7(5) . .
C9 O51 Mn5 130.7(4) . .
C10 O61 Mn6 131.3(6) . .
C18 N18 Mn6 169.4(4) . 1_545
C48 N48 Mn5 171.7(4) . 1_565
C7 O42 Mn4 125.0(5) . .
C6 O41 Mn4 124.2(6) . .
C8 O43 Mn4 120.0(8) . .
C1 O11 Mn1 123.4(8) . .
O31 C5 H5A 109.5 . .
O31 C5 H5B 109.5 . .
H5A C5 H5B 109.5 . .
O31 C5 H5C 109.5 . .
H5A C5 H5C 109.5 . .
H5B C5 H5C 109.5 . .
O21 C4 H4A 109.5 . .
O21 C4 H4B 109.5 . .
H4A C4 H4B 109.5 . .
O21 C4 H4C 109.5 . .
H4A C4 H4C 109.5 . .
H4B C4 H4C 109.5 . .
O51 C9 H9A 109.5 . .
O51 C9 H9B 109.5 . .
H9A C9 H9B 109.5 . .
O51 C9 H9C 109.5 . .
H9A C9 H9C 109.5 . .
H9B C9 H9C 109.5 . .
C3 O13 Mn1 117.9(11) . .
C2 O12 Mn1 123.6(5) . .
O61 C10 H10A 109.5 . .
O61 C10 H10B 109.5 . .
H10A C10 H10B 109.5 . .
O61 C10 H10C 109.5 . .
H10A C10 H10C 109.5 . .
H10B C10 H10C 109.5 . .
C33 N33 Mn1 166.9(4) . 1_655

loop_
_geom_bond_atom_site_label_1
_geom_bond_atom_site_label_2
_geom_bond_distance
_geom_bond_site_symmetry_2
W2 C21 2.137(5) .
W2 C28 2.142(5) .
W2 C22 2.145(5) .
W2 C23 2.154(6) .
W2 C27 2.158(6) .
W2 C25 2.159(6) .
W2 C24 2.163(4) .
W2 C26 2.164(5) .
W3 C33 2.153(5) .
W3 C36 2.161(6) .
W3 C34 2.162(4) .
W3 C37 2.163(5) .
W3 C32 2.167(5) .
W3 C38 2.170(5) .
W3 C31 2.172(6) .
W3 C35 2.173(6) .
W4 C41 2.151(5) .
W4 C44 2.153(5) .
W4 C42 2.154(6) .
W4 C45 2.157(7) .
W4 C46 2.159(5) .
W4 C43 2.161(6) .
W4 C48 2.162(6) .
W4 C47 2.174(5) .
W1 C11 2.165(5) .
W1 C12 2.167(6) .
W1 C16 2.169(5) .
W1 C14 2.170(5) .
W1 C18 2.174(5) .
W1 C15 2.181(7) .
W1 C13 2.183(5) .
W1 C17 2.204(6) .
Mn6 O63 2.151(4) 1_565
Mn6 O62 2.182(4) .
Mn6 N26 2.195(4) .
Mn6 N18 2.197(4) 1_565
Mn6 O61 2.212(4) .
Mn6 N47 2.232(5) .
Mn2 O22 2.144(4) .
Mn2 O23 2.158(3) .
Mn2 N16 2.162(4) .
Mn2 N28 2.193(4) .
Mn2 N37 2.207(5) .
Mn2 O21 2.210(4) .
Mn5 O52 2.171(4) .
Mn5 N48 2.182(5) 1_545
Mn5 O53 2.194(4) 1_545
Mn5 N38 2.224(4) .
Mn5 N17 2.233(5) .
Mn5 O51 2.234(4) .
Mn3 O33 2.122(4) .
Mn3 N46 2.143(4) .
Mn3 O32 2.171(4) .
Mn3 N36 2.180(5) .
Mn3 N27 2.227(5) .
Mn3 O31 2.232(4) .
Mn4 O41 2.184(5) .
Mn4 O43 2.189(5) .
Mn4 O42 2.200(4) .
Mn4 N41 2.212(4) .
Mn4 N34 2.216(4) .
Mn4 N21 2.226(4) 1_655
Mn1 O11 2.155(6) .
Mn1 N11 2.178(4) .
Mn1 N24 2.210(4) .
Mn1 O12 2.212(5) .
Mn1 N33 2.213(5) 1_455
Mn1 O13 2.219(8) .
O23 N3 1.320(5) .
N2 O22 1.318(5) .
N2 C52 1.345(7) .
N2 C54 1.349(7) .
O32 N7 1.308(5) .
N5 O52 1.317(5) .
N5 C61 1.347(7) .
N5 C59 1.351(7) .
O63 N1 1.302(5) .
O63 Mn6 2.150(4) 1_545
N1 C51 1.323(7) .
N1 C53 1.326(7) .
N4 O62 1.307(5) .
N4 C57 1.330(7) .
N4 C56 1.363(8) .
O53 N8 1.297(5) .
O53 Mn5 2.194(4) 1_565
N7 C65 1.318(7) .
N7 C63 1.329(7) .
N26 C26 1.144(6) .
O33 N6 1.311(5) .
N38 C38 1.136(6) .
N6 C62 1.341(7) .
N6 C60 1.372(7) .
N16 C16 1.120(6) .
N46 C46 1.130(6) .
N36 C36 1.146(6) .
N21 C21 1.156(6) .
N21 Mn4 2.226(4) 1_455
N3 C58 1.324(7) .
N3 C55 1.345(7) .
N8 C66 1.321(7) .
N8 C64 1.345(7) .
C28 N28 1.137(6) .
N47 C47 1.144(6) .
N17 C17 1.108(6) .
C45 N45 1.151(8) .
N27 C27 1.137(6) .
C25 N25 1.152(8) .
C18 N18 1.133(6) .
C22 N22 1.139(7) .
C32 N32 1.140(7) .
C23 N23 1.141(7) .
C48 N48 1.152(6) .
N37 C37 1.148(6) .
C13 N13 1.130(7) .
C12 N12 1.141(7) .
C35 N35 1.120(7) .
N34 C34 1.150(5) .
C33 N33 1.124(6) .
C15 N15 1.143(8) .
N11 C11 1.137(6) .
N41 C41 1.140(6) .
N24 C24 1.141(5) .
N42 C42 1.137(7) .
C43 N43 1.153(7) .
C54 C53 1.354(7) .
C54 H54 0.93 .
N31 C31 1.151(7) .
C65 C66 1.360(7) .
C65 H65 0.93 .
C51 C52 1.378(7) .
C51 H51 0.93 .
C59 C60 1.362(7) .
C59 H59 0.93 .
C62 C61 1.362(7) .
C62 H62 0.93 .
C52 H52 0.93 .
C53 H53 0.93 .
C60 H60 0.93 .
C66 H66 0.93 .
C57 C58 1.382(7) .
C57 H57 0.93 .
C55 C56 1.347(7) .
C55 H55 0.93 .
C58 H58 0.93 .
C64 C63 1.360(7) .
C64 H64 0.93 .
C61 H61 0.93 .
C14 N14 1.139(6) .
C63 H63 0.93 .
C56 H56 0.93 .
C44 N44 1.144(6) .
O31 C5 1.402(7) .
O21 C4 1.433(8) .
O51 C9 1.435(8) .
O61 C10 1.396(8) .
N18 Mn6 2.197(4) 1_545
N48 Mn5 2.182(5) 1_565
O42 C7 1.402(10) .
O41 C6 1.400(12) .
O43 C8 1.553(9) .
O11 C1 1.450(11) .
C5 H5A 0.96 .
C5 H5B 0.96 .
C5 H5C 0.96 .
C4 H4A 0.96 .
C4 H4B 0.96 .
C4 H4C 0.96 .
C9 H9A 0.96 .
C9 H9B 0.96 .
C9 H9C 0.96 .
O13 C3 1.54(2) .
O12 C2 1.531(11) .
C10 H10A 0.96 .
C10 H10B 0.96 .
C10 H10C 0.96 .
N33 Mn1 2.213(5) 1_655
O2S C2S 1.429(10) .
O1S C1S 1.634(14) .
O3S C3S 1.446(12) .
O4S C4S 1.372(17) .

loop_
_geom_torsion_atom_site_label_1
_geom_torsion_atom_site_label_2
_geom_torsion_atom_site_label_3
_geom_torsion_atom_site_label_4
_geom_torsion
_geom_torsion_site_symmetry_1
O22 Mn2 O23 N3 -159.3(4) .
N28 Mn2 O23 N3 17.8(4) .
N37 Mn2 O23 N3 -74.9(4) .
O21 Mn2 O23 N3 109.4(4) .
O33 Mn3 O32 N7 154.8(5) .
N46 Mn3 O32 N7 -12.8(5) .
N27 Mn3 O32 N7 -114.8(5) .
O31 Mn3 O32 N7 74.7(5) .
Mn6 O63 N1 C51 -100.8(6) 1_545
Mn6 O63 N1 C53 83.4(6) 1_545
Mn3 O32 N7 C65 -63.6(7) .
Mn3 O32 N7 C63 120.1(5) .
N46 Mn3 O33 N6 -113.6(8) .
O32 Mn3 O33 N6 155.1(4) .
N36 Mn3 O33 N6 -21.0(4) .
N27 Mn3 O33 N6 71.1(4) .
O31 Mn3 O33 N6 -114.2(4) .
C57 N4 O62 Mn6 59.1(8) .
C56 N4 O62 Mn6 -124.5(5) .
O63 Mn6 O62 N4 -155.2(5) 1_565
N26 Mn6 O62 N4 11.3(5) .
O61 Mn6 O62 N4 -76.2(5) .
N47 Mn6 O62 N4 117.2(5) .
C52 N2 O22 Mn2 68.5(6) .
C54 N2 O22 Mn2 -115.0(5) .
O23 Mn2 O22 N2 -158.2(5) .
N16 Mn2 O22 N2 13.1(5) .
N37 Mn2 O22 N2 112.5(5) .
O21 Mn2 O22 N2 -76.5(5) .
O33 Mn3 O31 C5 126.5(5) .
N46 Mn3 O31 C5 -53.4(5) .
O32 Mn3 O31 C5 -141.9(5) .
N36 Mn3 O31 C5 38.2(5) .
N27 Mn3 O31 C5 155.8(8) .
O22 Mn2 O21 C4 132.3(6) .
O23 Mn2 O21 C4 -135.9(6) .
N16 Mn2 O21 C4 44.7(6) .
N28 Mn2 O21 C4 -46.4(6) .
O52 Mn5 O51 C9 -111.1(7) .
N48 Mn5 O51 C9 70.7(7) 1_545
O53 Mn5 O51 C9 160.6(7) 1_545
N38 Mn5 O51 C9 -23.0(7) .
N17 Mn5 O51 C9 -171.3(7) .
O63 Mn6 O61 C10 -145.9(8) 1_565
O62 Mn6 O61 C10 125.6(8) .
N26 Mn6 O61 C10 36.4(8) .
N18 Mn6 O61 C10 -57.3(8) 1_565
N47 Mn6 O61 C10 -173.9(8) .
O41 Mn4 O42 C7 -119.8(10) .
O43 Mn4 O42 C7 61.4(10) .
N41 Mn4 O42 C7 152.5(10) .
N21 Mn4 O42 C7 -28.7(10) 1_655
O42 Mn4 O41 C6 100.7(11) .
N41 Mn4 O41 C6 -172.7(11) .
N34 Mn4 O41 C6 -76.5(11) .
N21 Mn4 O41 C6 16.6(11) 1_655
O42 Mn4 O43 C8 44.1(8) .
N41 Mn4 O43 C8 -42.3(8) .
N34 Mn4 O43 C8 -138.6(8) .
N21 Mn4 O43 C8 128.3(8) 1_655
N11 Mn1 O11 C1 41.2(11) .
N24 Mn1 O11 C1 135.6(11) .
O12 Mn1 O11 C1 -45.9(11) .
N33 Mn1 O11 C1 -130.7(11) 1_455
N11 Mn1 O13 C3 151.9(12) .
N24 Mn1 O13 C3 57.1(12) .
O12 Mn1 O13 C3 -120.7(12) .
N33 Mn1 O13 C3 -36.4(12) 1_455
O11 Mn1 O12 C2 -126.1(9) .
N11 Mn1 O12 C2 146.5(9) .
N24 Mn1 O12 C2 46.6(15) .
N33 Mn1 O12 C2 -36.5(9) 1_455
O13 Mn1 O12 C2 57.7(9) .
